data_7122732
loop_
_publ_author_name
'Liu, Bang'
'Cheng, Jiang'
'Li, Yang'
'Li, Jin-Heng'

_publ_section_title
;
 Oxidative Tandem Annulation of 1-(2-Ethynylaryl)prop-2-en-1-ones
 Catalyzed by Cooperative Iodine and TBHP
;
_journal_name_full 'Chemical Communications'
_journal_paper_doi 10.1039/C8CC09271K
_journal_year 2018
_chemical_formula_sum 'C27 H18 O2'
_chemical_formula_weight 374.41
_chemical_name_systematic
; 
 ? 
;
_space_group_IT_number 14
_symmetry_cell_setting monoclinic
_symmetry_space_group_name_Hall '-P 2ybc'
_symmetry_space_group_name_H-M 'P 1 21/c 1'
_atom_sites_solution_hydrogens geom
_atom_sites_solution_primary direct
_atom_sites_solution_secondary difmap
_audit_creation_method SHELXL-97
_audit_update_record
;
2018-10-29 deposited with the CCDC.
2018-12-14 downloaded from the CCDC.
;
_cell_angle_alpha 90.00
_cell_angle_beta 93.427(3)
_cell_angle_gamma 90.00
_cell_formula_units_Z 4
_cell_length_a 12.883(2)
_cell_length_b 10.655(2)
_cell_length_c 13.918(3)
_cell_measurement_reflns_used 3339
_cell_measurement_temperature 296(2)
_cell_measurement_theta_max 26.62
_cell_measurement_theta_min 2.41
_cell_volume 1907.1(6)
_computing_cell_refinement 'Bruker SAINT'
_computing_data_collection 'Bruker APEX2'
_computing_data_reduction 'Bruker SAINT'
_computing_molecular_graphics 'Bruker SHELXTL'
_computing_publication_material 'Bruker SHELXTL'
_computing_structure_refinement 'SHELXL-97 (Sheldrick, 2008)'
_computing_structure_solution 'SHELXS-97 (Sheldrick, 2008)'
_diffrn_ambient_temperature 296(2)
_diffrn_measured_fraction_theta_full 0.990
_diffrn_measured_fraction_theta_max 0.990
_diffrn_measurement_device_type 'Bruker APEX-II CCD'
_diffrn_measurement_method '\f and \w scans'
_diffrn_radiation_monochromator graphite
_diffrn_radiation_source 'fine-focus sealed tube'
_diffrn_radiation_type MoK\a
_diffrn_radiation_wavelength 0.71073
_diffrn_reflns_av_R_equivalents 0.0258
_diffrn_reflns_av_sigmaI/netI 0.0367
_diffrn_reflns_limit_h_max 16
_diffrn_reflns_limit_h_min -16
_diffrn_reflns_limit_k_max 13
_diffrn_reflns_limit_k_min -13
_diffrn_reflns_limit_l_max 10
_diffrn_reflns_limit_l_min -17
_diffrn_reflns_number 10897
_diffrn_reflns_theta_full 27.27
_diffrn_reflns_theta_max 27.27
_diffrn_reflns_theta_min 1.58
_exptl_absorpt_coefficient_mu 0.081
_exptl_absorpt_correction_T_max 0.9840
_exptl_absorpt_correction_T_min 0.9816
_exptl_absorpt_correction_type multi-scan
_exptl_absorpt_process_details SADDAB
_exptl_crystal_colour colorless
_exptl_crystal_density_diffrn 1.304
_exptl_crystal_density_meas 1.304
_exptl_crystal_density_method 'not measured'
_exptl_crystal_description lump
_exptl_crystal_F_000 784
_exptl_crystal_size_max 0.23
_exptl_crystal_size_mid 0.21
_exptl_crystal_size_min 0.20
_refine_diff_density_max 0.158
_refine_diff_density_min -0.165
_refine_diff_density_rms 0.031
_refine_ls_extinction_coef 0.0062(9)
_refine_ls_extinction_expression Fc^*^=kFc[1+0.001xFc^2^\l^3^/sin(2\q)]^-1/4^
_refine_ls_extinction_method SHELXL
_refine_ls_goodness_of_fit_ref 1.026
_refine_ls_hydrogen_treatment constr
_refine_ls_matrix_type full
_refine_ls_number_parameters 263
_refine_ls_number_reflns 4242
_refine_ls_number_restraints 0
_refine_ls_restrained_S_all 1.026
_refine_ls_R_factor_all 0.0662
_refine_ls_R_factor_gt 0.0421
_refine_ls_shift/su_max 0.000
_refine_ls_shift/su_mean 0.000
_refine_ls_structure_factor_coef Fsqd
_refine_ls_weighting_details 'calc w=1/[\s^2^(Fo^2^)+(0.0437P)^2^+0.3077P] where P=(Fo^2^+2Fc^2^)/3'
_refine_ls_weighting_scheme calc
_refine_ls_wR_factor_gt 0.1004
_refine_ls_wR_factor_ref 0.1122
_reflns_number_gt 2979
_reflns_number_total 4242
_reflns_threshold_expression >2sigma(I)
_cod_data_source_file c8cc09271k2.cif
_cod_data_source_block ljh053_0m
_cod_depositor_comments
;
The following automatic conversions were performed:

'_symmetry_cell_setting' value 'Monoclinic' changed to 'monoclinic'
according to
/home/data/users/saulius/crontab/automatic-downloads/rss-feeds/RSC/lib/dictionaries/cif_core.dic
dictionary named 'cif_core.dic' version 2.4.2 from 2011-04-26.

Automatic conversion script
Id: cif_fix_values 4973 2017-02-22 13:04:09Z antanas 
;
_cod_original_sg_symbol_H-M P2(1)/c
_cod_database_code 7122732

loop_
_symmetry_equiv_pos_as_xyz
'x, y, z'
'-x, y+1/2, -z+1/2'
'-x, -y, -z'
'x, -y-1/2, z-1/2'

loop_
_atom_site_label
_atom_site_type_symbol
_atom_site_fract_x
_atom_site_fract_y
_atom_site_fract_z
_atom_site_U_iso_or_equiv
_atom_site_adp_type
_atom_site_occupancy
_atom_site_symmetry_multiplicity
_atom_site_calc_flag
_atom_site_refinement_flags
O2 O 0.11361(10) -0.06905(11) 0.07819(11) 0.0752(4) Uani 1 1 d .
O1 O 0.42947(9) 0.22702(12) 0.19500(10) 0.0725(4) Uani 1 1 d .
C24 C 0.34641(16) 0.60660(16) -0.16093(12) 0.0617(5) Uani 1 1 d .
H24 H 0.3852 0.6683 -0.1895 0.074 Uiso 1 1 calc R
C23 C 0.24155(16) 0.60641(15) -0.17317(12) 0.0604(5) Uani 1 1 d .
H23 H 0.2089 0.6685 -0.2110 0.073 Uiso 1 1 calc R
C22 C 0.18008(13) 0.51493(14) -0.13031(11) 0.0493(4) Uani 1 1 d .
C27 C 0.23020(11) 0.42028(13) -0.07209(10) 0.0401(3) Uani 1 1 d .
C18 C 0.16839(11) 0.32772(13) -0.02873(10) 0.0395(3) Uani 1 1 d .
C3 C 0.22206(10) 0.22211(13) 0.02409(10) 0.0379(3) Uani 1 1 d .
H3 H 0.2709 0.1765 -0.0145 0.045 Uiso 1 1 calc R
C2 C 0.25558(10) 0.22652(13) 0.13191(10) 0.0379(3) Uani 1 1 d .
C1 C 0.35984(11) 0.16845(14) 0.15390(11) 0.0432(3) Uani 1 1 d .
C11 C 0.37722(12) 0.03719(14) 0.12205(10) 0.0438(4) Uani 1 1 d .
C10 C 0.47793(13) -0.01008(16) 0.13040(11) 0.0547(4) Uani 1 1 d .
H10 H 0.5326 0.0415 0.1521 0.066 Uiso 1 1 calc R
C9 C 0.49699(16) -0.13276(19) 0.10666(13) 0.0664(5) Uani 1 1 d .
H11 H 0.5643 -0.1643 0.1136 0.080 Uiso 1 1 calc R
C21 C 0.07132(15) 0.51322(18) -0.14426(13) 0.0650(5) Uani 1 1 d .
H21 H 0.0382 0.5741 -0.1829 0.078 Uiso 1 1 calc R
C20 C 0.01423(13) 0.42512(19) -0.10266(14) 0.0651(5) Uani 1 1 d .
H20 H -0.0578 0.4262 -0.1125 0.078 Uiso 1 1 calc R
C19 C 0.06272(12) 0.33081(16) -0.04409(11) 0.0515(4) Uani 1 1 d .
H19 H 0.0223 0.2704 -0.0158 0.062 Uiso 1 1 calc R
C4 C 0.16872(11) 0.13974(14) 0.09407(11) 0.0424(3) Uani 1 1 d .
H4 H 0.0982 0.1652 0.1083 0.051 Uiso 1 1 calc R
C5 C 0.18607(12) 0.00343(15) 0.08681(11) 0.0490(4) Uani 1 1 d .
C6 C 0.29563(12) -0.04100(14) 0.08952(11) 0.0463(4) Uani 1 1 d .
C8 C 0.41730(18) -0.20864(18) 0.07289(14) 0.0726(6) Uani 1 1 d .
H8 H 0.4312 -0.2910 0.0556 0.087 Uiso 1 1 calc R
C7 C 0.31680(16) -0.16439(16) 0.06427(13) 0.0629(5) Uani 1 1 d .
H7 H 0.2631 -0.2169 0.0416 0.076 Uiso 1 1 calc R
C12 C 0.22999(11) 0.33795(13) 0.19177(10) 0.0393(3) Uani 1 1 d .
C17 C 0.15688(12) 0.32912(14) 0.26023(10) 0.0448(4) Uani 1 1 d .
H17 H 0.1206 0.2545 0.2671 0.054 Uiso 1 1 calc R
C16 C 0.13718(13) 0.43065(16) 0.31886(11) 0.0533(4) Uani 1 1 d .
H16 H 0.0875 0.4239 0.3644 0.064 Uiso 1 1 calc R
C15 C 0.19053(14) 0.54041(16) 0.31000(12) 0.0574(4) Uani 1 1 d .
H15 H 0.1776 0.6080 0.3498 0.069 Uiso 1 1 calc R
C14 C 0.26348(14) 0.55078(15) 0.24207(13) 0.0586(4) Uani 1 1 d .
H14 H 0.2996 0.6256 0.2357 0.070 Uiso 1 1 calc R
C13 C 0.28300(13) 0.45030(15) 0.18344(12) 0.0515(4) Uani 1 1 d .
H13 H 0.3324 0.4580 0.1377 0.062 Uiso 1 1 calc R
C26 C 0.33982(12) 0.42301(14) -0.06149(11) 0.0449(4) Uani 1 1 d .
H26 H 0.3746 0.3621 -0.0241 0.054 Uiso 1 1 calc R
C25 C 0.39574(13) 0.51297(16) -0.10479(12) 0.0545(4) Uani 1 1 d .
H25 H 0.4679 0.5121 -0.0969 0.065 Uiso 1 1 calc R

loop_
_atom_site_aniso_label
_atom_site_aniso_U_11
_atom_site_aniso_U_22
_atom_site_aniso_U_33
_atom_site_aniso_U_23
_atom_site_aniso_U_13
_atom_site_aniso_U_12
O2 0.0658(8) 0.0523(7) 0.1068(11) -0.0030(7) 0.0011(7) -0.0216(6)
O1 0.0499(7) 0.0659(8) 0.0983(10) -0.0222(7) -0.0235(7) 0.0027(6)
C24 0.0878(14) 0.0471(10) 0.0501(11) 0.0040(8) 0.0022(9) -0.0094(9)
C23 0.0940(14) 0.0405(9) 0.0456(10) 0.0054(7) -0.0054(9) 0.0092(9)
C22 0.0626(10) 0.0440(9) 0.0402(9) -0.0048(7) -0.0063(7) 0.0134(7)
C27 0.0485(8) 0.0369(7) 0.0340(8) -0.0054(6) -0.0039(6) 0.0074(6)
C18 0.0394(8) 0.0426(8) 0.0357(8) -0.0082(6) -0.0031(6) 0.0066(6)
C3 0.0370(7) 0.0390(7) 0.0374(8) -0.0028(6) 0.0003(6) 0.0017(6)
C2 0.0379(7) 0.0379(7) 0.0377(8) -0.0014(6) 0.0007(6) -0.0014(6)
C1 0.0427(8) 0.0436(8) 0.0429(8) -0.0005(6) -0.0013(6) 0.0001(6)
C11 0.0513(9) 0.0437(8) 0.0363(8) 0.0051(6) 0.0018(6) 0.0063(7)
C10 0.0570(10) 0.0588(10) 0.0482(10) 0.0054(8) 0.0013(8) 0.0137(8)
C9 0.0724(12) 0.0672(12) 0.0599(11) 0.0056(9) 0.0074(9) 0.0270(10)
C21 0.0680(12) 0.0654(12) 0.0598(12) 0.0039(9) -0.0118(9) 0.0237(10)
C20 0.0442(9) 0.0854(14) 0.0641(12) -0.0077(10) -0.0105(8) 0.0228(9)
C19 0.0422(9) 0.0612(10) 0.0505(10) -0.0065(8) -0.0015(7) 0.0068(7)
C4 0.0385(7) 0.0437(8) 0.0448(8) -0.0031(6) 0.0014(6) -0.0035(6)
C5 0.0560(10) 0.0440(8) 0.0467(9) 0.0009(7) 0.0008(7) -0.0105(7)
C6 0.0590(10) 0.0399(8) 0.0399(8) 0.0031(6) 0.0016(7) 0.0024(7)
C8 0.0975(16) 0.0510(11) 0.0697(13) -0.0025(9) 0.0082(11) 0.0255(11)
C7 0.0842(13) 0.0444(9) 0.0597(11) -0.0017(8) 0.0002(9) 0.0030(9)
C12 0.0406(8) 0.0406(8) 0.0361(8) -0.0003(6) -0.0032(6) 0.0018(6)
C17 0.0493(9) 0.0461(8) 0.0387(8) 0.0038(6) 0.0007(6) 0.0034(7)
C16 0.0635(10) 0.0588(10) 0.0380(9) 0.0015(7) 0.0059(7) 0.0152(8)
C15 0.0797(12) 0.0463(9) 0.0455(10) -0.0081(7) -0.0024(9) 0.0139(9)
C14 0.0729(12) 0.0421(9) 0.0601(11) -0.0076(8) -0.0014(9) -0.0049(8)
C13 0.0549(9) 0.0479(9) 0.0520(10) -0.0065(7) 0.0059(7) -0.0053(7)
C26 0.0497(9) 0.0429(8) 0.0416(8) 0.0011(6) -0.0016(7) 0.0034(7)
C25 0.0594(10) 0.0530(10) 0.0511(10) 0.0005(8) 0.0035(8) -0.0064(8)

loop_
_atom_type_symbol
_atom_type_description
_atom_type_scat_dispersion_real
_atom_type_scat_dispersion_imag
_atom_type_scat_source
C C 0.0033 0.0016 'International Tables Vol C Tables 4.2.6.8 and 6.1.1.4'
H H 0.0000 0.0000 'International Tables Vol C Tables 4.2.6.8 and 6.1.1.4'
O O 0.0106 0.0060 'International Tables Vol C Tables 4.2.6.8 and 6.1.1.4'

loop_
_geom_angle_atom_site_label_1
_geom_angle_atom_site_label_2
_geom_angle_atom_site_label_3
_geom_angle
C23 C24 C25 119.18(16)
C23 C24 H24 120.4
C25 C24 H24 120.4
C24 C23 C22 122.01(16)
C24 C23 H23 119.0
C22 C23 H23 119.0
C21 C22 C23 122.12(16)
C21 C22 C27 118.99(16)
C23 C22 C27 118.89(15)
C26 C27 C22 117.50(14)
C26 C27 C18 123.45(13)
C22 C27 C18 119.05(13)
C19 C18 C27 119.62(14)
C19 C18 C3 121.59(14)
C27 C18 C3 118.48(12)
C18 C3 C4 122.83(12)
C18 C3 C2 123.58(12)
C4 C3 C2 59.95(9)
C18 C3 H3 113.4
C4 C3 H3 113.4
C2 C3 H3 113.4
C1 C2 C12 116.06(11)
C1 C2 C4 116.94(12)
C12 C2 C4 119.49(12)
C1 C2 C3 112.59(11)
C12 C2 C3 120.57(11)
C4 C2 C3 59.04(9)
O1 C1 C11 120.39(14)
O1 C1 C2 121.07(14)
C11 C1 C2 118.53(12)
C10 C11 C6 119.47(15)
C10 C11 C1 118.15(14)
C6 C11 C1 122.28(13)
C9 C10 C11 120.25(17)
C9 C10 H10 119.9
C11 C10 H10 119.9
C8 C9 C10 120.25(17)
C8 C9 H11 119.9
C10 C9 H11 119.9
C20 C21 C22 121.12(16)
C20 C21 H21 119.4
C22 C21 H21 119.4
C21 C20 C19 120.64(16)
C21 C20 H20 119.7
C19 C20 H20 119.7
C18 C19 C20 120.57(16)
C18 C19 H19 119.7
C20 C19 H19 119.7
C5 C4 C3 116.92(13)
C5 C4 C2 120.75(13)
C3 C4 C2 61.01(9)
C5 C4 H4 115.7
C3 C4 H4 115.7
C2 C4 H4 115.7
O2 C5 C4 121.04(15)
O2 C5 C6 121.60(15)
C4 C5 C6 117.36(13)
C7 C6 C11 119.39(15)
C7 C6 C5 119.62(15)
C11 C6 C5 120.90(13)
C9 C8 C7 120.68(17)
C9 C8 H8 119.7
C7 C8 H8 119.7
C8 C7 C6 119.93(18)
C8 C7 H7 120.0
C6 C7 H7 120.0
C17 C12 C13 118.40(14)
C17 C12 C2 120.73(13)
C13 C12 C2 120.78(13)
C12 C17 C16 120.56(15)
C12 C17 H17 119.7
C16 C17 H17 119.7
C15 C16 C17 120.24(15)
C15 C16 H16 119.9
C17 C16 H16 119.9
C16 C15 C14 119.91(15)
C16 C15 H15 120.0
C14 C15 H15 120.0
C15 C14 C13 120.02(16)
C15 C14 H14 120.0
C13 C14 H14 120.0
C14 C13 C12 120.86(15)
C14 C13 H13 119.6
C12 C13 H13 119.6
C25 C26 C27 121.40(14)
C25 C26 H26 119.3
C27 C26 H26 119.3
C26 C25 C24 121.03(16)
C26 C25 H25 119.5
C24 C25 H25 119.5

loop_
_geom_bond_atom_site_label_1
_geom_bond_atom_site_label_2
_geom_bond_distance
O2 C5 1.2120(18)
O1 C1 1.2082(17)
C24 C23 1.351(3)
C24 C25 1.397(2)
C24 H24 0.9300
C23 C22 1.411(2)
C23 H23 0.9300
C22 C21 1.403(2)
C22 C27 1.424(2)
C27 C26 1.411(2)
C27 C18 1.424(2)
C18 C19 1.366(2)
C18 C3 1.4913(19)
C3 C4 1.507(2)
C3 C2 1.5373(19)
C3 H3 0.9800
C2 C1 1.494(2)
C2 C12 1.4985(19)
C2 C4 1.5213(19)
C1 C11 1.488(2)
C11 C10 1.390(2)
C11 C6 1.395(2)
C10 C9 1.374(2)
C10 H10 0.9300
C9 C8 1.368(3)
C9 H11 0.9300
C21 C20 1.345(3)
C21 H21 0.9300
C20 C19 1.415(2)
C20 H20 0.9300
C19 H19 0.9300
C4 C5 1.474(2)
C4 H4 0.9800
C5 C6 1.487(2)
C6 C7 1.392(2)
C8 C7 1.377(3)
C8 H8 0.9300
C7 H7 0.9300
C12 C17 1.382(2)
C12 C13 1.387(2)
C17 C16 1.388(2)
C17 H17 0.9300
C16 C15 1.366(2)
C16 H16 0.9300
C15 C14 1.377(2)
C15 H15 0.9300
C14 C13 1.378(2)
C14 H14 0.9300
C13 H13 0.9300
C26 C25 1.361(2)
C26 H26 0.9300
C25 H25 0.9300

loop_
_geom_torsion_atom_site_label_1
_geom_torsion_atom_site_label_2
_geom_torsion_atom_site_label_3
_geom_torsion_atom_site_label_4
_geom_torsion
C25 C24 C23 C22 0.5(3)
C24 C23 C22 C21 -178.86(16)
C24 C23 C22 C27 0.3(2)
C21 C22 C27 C26 178.49(14)
C23 C22 C27 C26 -0.7(2)
C21 C22 C27 C18 -0.8(2)
C23 C22 C27 C18 -179.97(13)
C26 C27 C18 C19 -178.89(14)
C22 C27 C18 C19 0.4(2)
C26 C27 C18 C3 -5.1(2)
C22 C27 C18 C3 174.14(12)
C19 C18 C3 C4 -23.3(2)
C27 C18 C3 C4 163.10(12)
C19 C18 C3 C2 -96.60(17)
C27 C18 C3 C2 89.78(16)
C18 C3 C2 C1 -139.60(13)
C4 C3 C2 C1 108.82(13)
C18 C3 C2 C12 3.37(19)
C4 C3 C2 C12 -108.20(14)
C18 C3 C2 C4 111.58(15)
C12 C2 C1 O1 -21.2(2)
C4 C2 C1 O1 -170.89(15)
C3 C2 C1 O1 123.54(16)
C12 C2 C1 C11 160.18(13)
C4 C2 C1 C11 10.50(19)
C3 C2 C1 C11 -55.07(17)
O1 C1 C11 C10 -7.6(2)
C2 C1 C11 C10 171.02(13)
O1 C1 C11 C6 168.77(16)
C2 C1 C11 C6 -12.6(2)
C6 C11 C10 C9 0.1(2)
C1 C11 C10 C9 176.60(15)
C11 C10 C9 C8 1.2(3)
C23 C22 C21 C20 -179.98(17)
C27 C22 C21 C20 0.9(3)
C22 C21 C20 C19 -0.5(3)
C27 C18 C19 C20 0.0(2)
C3 C18 C19 C20 -173.55(14)
C21 C20 C19 C18 0.1(3)
C18 C3 C4 C5 135.25(14)
C2 C3 C4 C5 -111.97(14)
C18 C3 C4 C2 -112.78(14)
C1 C2 C4 C5 4.4(2)
C12 C2 C4 C5 -144.17(14)
C3 C2 C4 C5 105.82(15)
C1 C2 C4 C3 -101.39(13)
C12 C2 C4 C3 110.00(14)
C3 C4 C5 O2 -126.26(16)
C2 C4 C5 O2 163.03(15)
C3 C4 C5 C6 53.14(18)
C2 C4 C5 C6 -17.6(2)
C10 C11 C6 C7 -1.2(2)
C1 C11 C6 C7 -177.54(14)
C10 C11 C6 C5 175.28(13)
C1 C11 C6 C5 -1.1(2)
O2 C5 C6 C7 11.9(2)
C4 C5 C6 C7 -167.45(15)
O2 C5 C6 C11 -164.52(16)
C4 C5 C6 C11 16.1(2)
C10 C9 C8 C7 -1.5(3)
C9 C8 C7 C6 0.4(3)
C11 C6 C7 C8 1.0(3)
C5 C6 C7 C8 -175.56(16)
C1 C2 C12 C17 -108.69(15)
C4 C2 C12 C17 40.18(19)
C3 C2 C12 C17 109.55(15)
C1 C2 C12 C13 67.81(18)
C4 C2 C12 C13 -143.32(14)
C3 C2 C12 C13 -73.96(17)
C13 C12 C17 C16 0.2(2)
C2 C12 C17 C16 176.73(13)
C12 C17 C16 C15 -0.5(2)
C17 C16 C15 C14 0.6(2)
C16 C15 C14 C13 -0.3(3)
C15 C14 C13 C12 0.0(3)
C17 C12 C13 C14 0.1(2)
C2 C12 C13 C14 -176.47(14)
C22 C27 C26 C25 0.3(2)
C18 C27 C26 C25 179.60(14)
C27 C26 C25 C24 0.4(2)
C23 C24 C25 C26 -0.9(3)
